data_4077751
loop_
_publ_author_name
'Xie, Zuowei'
'Wang, Shaowu'
'Yang, Qingchuan'
'Mak, Thomas C. W.'

_publ_section_title
;
 Synthesis and Structure of the First Tetranuclear Organolanthanide
 Cluster Containing a\m4-Imido Group
;
_journal_issue 9
_journal_name_full Organometallics
_journal_page_first 1578
_journal_paper_doi 10.1021/om981002j
_journal_volume 18
_journal_year 1999
_chemical_formula_sum 'C56 H77 Cl2 Gd4 N5 O3 Si4'
_chemical_formula_weight 1680.49
_chemical_name_systematic
; 
 ? 
;
_space_group_IT_number 41
_symmetry_cell_setting orthorhombic
_symmetry_space_group_name_Hall 'A 2 -2ab'
_symmetry_space_group_name_H-M 'A b a 2'
_atom_sites_solution_hydrogens geom
_atom_sites_solution_primary direct
_atom_sites_solution_secondary difmap
_audit_creation_method SHELXL
_cell_angle_alpha 90.00
_cell_angle_beta 90.00
_cell_angle_gamma 90.00
_cell_formula_units_Z 4
_cell_length_a 21.6250(15)
_cell_length_b 19.2260(15)
_cell_length_c 15.1250(10)
_cell_measurement_reflns_used 291
_cell_measurement_temperature 293(2)
_cell_measurement_theta_max 52
_cell_measurement_theta_min 4
_cell_volume 6288.4(8)
_computing_cell_refinement 'BIOTEX RIGAKU'
_computing_data_collection 'RAXIS RIGAKU'
_computing_molecular_graphics 'SEIMENS SHELTXL'
_computing_publication_material 'SEIMENS SHELTXL'
_computing_structure_refinement 'SHELXL-93 (Sheldrick, 1993)'
_computing_structure_solution 'SHELXS-86 (Sheldrick, 1990)'
_diffrn_ambient_temperature 293(2)
_diffrn_measurement_device IP-RIGAKU
_diffrn_measurement_method IP
_diffrn_radiation_monochromator GRAPHITE
_diffrn_radiation_source 'fine-focus sealed tube'
_diffrn_radiation_type MoK\a
_diffrn_radiation_wavelength 0.71073
_diffrn_reflns_av_R_equivalents 0.1003
_diffrn_reflns_av_sigmaI/netI 0.0722
_diffrn_reflns_limit_h_max 26
_diffrn_reflns_limit_h_min -26
_diffrn_reflns_limit_k_max 23
_diffrn_reflns_limit_k_min -23
_diffrn_reflns_limit_l_max 18
_diffrn_reflns_limit_l_min 0
_diffrn_reflns_number 10116
_diffrn_reflns_theta_max 25.60
_diffrn_reflns_theta_min 1.95
_exptl_absorpt_coefficient_mu 4.369
_exptl_absorpt_correction_T_max 1.240
_exptl_absorpt_correction_T_min 0.837
_exptl_absorpt_correction_type ABSCOR
_exptl_crystal_colour COLOLESS
_exptl_crystal_density_diffrn 1.775
_exptl_crystal_density_meas ?
_exptl_crystal_description PLATE
_exptl_crystal_F_000 3272
_exptl_crystal_size_max 0.28
_exptl_crystal_size_mid 0.21
_exptl_crystal_size_min 0.15
_refine_diff_density_max 1.888
_refine_diff_density_min -1.922
_refine_diff_density_rms 0.250
_refine_ls_abs_structure_details 'Flack H D (1983), Acta Cryst. A39, 876-881'
_refine_ls_abs_structure_Flack 0.10(4)
_refine_ls_extinction_coef 0.00082(6)
_refine_ls_extinction_expression Fc^*^=kFc[1+0.001xFc^2^\l^3^/sin(2\q)]^-1/4^
_refine_ls_extinction_method SHELXL
_refine_ls_goodness_of_fit_all 1.058
_refine_ls_goodness_of_fit_obs 1.059
_refine_ls_hydrogen_treatment 'riding model'
_refine_ls_matrix_type full
_refine_ls_number_parameters 328
_refine_ls_number_reflns 3018
_refine_ls_number_restraints 1
_refine_ls_restrained_S_all 1.058
_refine_ls_restrained_S_obs 1.059
_refine_ls_R_factor_all 0.0642
_refine_ls_R_factor_obs 0.0631
_refine_ls_shift/esd_max -0.013
_refine_ls_shift/esd_mean 0.001
_refine_ls_structure_factor_coef Fsqd
_refine_ls_weighting_details 'w=1/[\s^2^(Fo^2^)+(0.1167P)^2^+3.2918P] where P=(Fo^2^+2Fc^2^)/3'
_refine_ls_weighting_scheme calc
_refine_ls_wR_factor_all 0.1597
_refine_ls_wR_factor_obs 0.1583
_reflns_number_observed 2959
_reflns_number_total 3018
_reflns_observed_criterion >2sigma(I)
_cod_data_source_file om981002j.cif
_cod_data_source_block cluster_1
_cod_depositor_comments
;
The following automatic conversions were performed:

'_symmetry_cell_setting' value 'ORTHORHOMBIC' changed to
'orthorhombic' according to
/home/saulius/struct/CIF-dictionaries/cif_core.dic dictionary named
'cif_core.dic' version 2.4.2 from 2011-04-26.

Automatic conversion script
Id: cif_fix_values 1715 2011-07-08 13:25:40Z adriana 

The following automatic conversions were performed:

'_exptl_crystal_density_meas' value 'NOT MEASURED' was changed to '?'
- the value is perceived as not measured.

Automatic conversion script
Id: cif_fix_values 3008 2015-01-20 13:52:24Z robertas 

The following automatic conversions were performed:

'_refine_ls_weighting_scheme' value 'calc
w=1/[\s^2^(Fo^2^)+(0.1167P)^2^+3.2918P] where P=(Fo^2^+2Fc^2^)/3' was
changed to 'calc'. New tag '_refine_ls_weighting_details' was
created. The value of the new tag was set to
'w=1/[\s^2^(Fo^2^)+(0.1167P)^2^+3.2918P] where P=(Fo^2^+2Fc^2^)/3'.

Automatic conversion script
Id: cif_fix_values 3143 2015-03-26 13:38:13Z robertas 
;
_cod_original_sg_symbol_H-M Aba2
_cod_database_code 4077751

loop_
_symmetry_equiv_pos_as_xyz
'x, y, z'
'-x, -y, z'
'x+1/2, -y+1/2, z'
'-x+1/2, y+1/2, z'
'x, y+1/2, z+1/2'
'-x, -y+1/2, z+1/2'
'x+1/2, -y+1, z+1/2'
'-x+1/2, y+1, z+1/2'

loop_
_atom_site_aniso_label
_atom_site_aniso_U_11
_atom_site_aniso_U_22
_atom_site_aniso_U_33
_atom_site_aniso_U_23
_atom_site_aniso_U_13
_atom_site_aniso_U_12
Gd1 0.0593(2) 0.0653(2) 0.0514(2) 0.0045(2) 0.0030(2) 0.00533(14)
Gd2 0.0625(2) 0.0557(2) 0.0599(2) 0.0061(2) -0.0040(2) 0.00019(13)
Si1 0.0864(14) 0.083(2) 0.0944(14) 0.0331(14) 0.0310(12) 0.0085(12)
Si2 0.0785(12) 0.0628(13) 0.103(2) 0.0016(14) -0.0105(13) 0.0102(11)
Cl1 0.0721(10) 0.0787(12) 0.0516(9) 0.0024(7) -0.0070(9) -0.0059(9)
N1 0.091(4) 0.060(3) 0.069(4) 0.004(3) 0.015(3) -0.016(3)
N2 0.061(3) 0.047(3) 0.083(4) 0.013(3) -0.007(3) 0.010(3)
N3 0.057(4) 0.054(4) 0.057(5) 0.000 0.000 -0.002(3)
C1 0.150(10) 0.127(9) 0.166(11) 0.038(10) 0.035(10) -0.041(8)
C2 0.140(8) 0.124(7) 0.116(7) 0.064(6) 0.037(7) 0.051(7)
C3 0.168(12) 0.105(9) 0.116(9) -0.017(9) -0.013(9) 0.022(8)
C4 0.097(6) 0.116(9) 0.113(8) 0.005(7) -0.018(6) 0.021(6)
C11 0.063(4) 0.140(8) 0.051(3) 0.015(5) 0.014(4) 0.012(5)
C12 0.117(8) 0.162(12) 0.077(6) 0.033(6) -0.034(7) 0.001(7)
C13 0.104(7) 0.125(10) 0.061(4) 0.011(6) 0.006(5) -0.003(6)
C14 0.107(8) 0.131(9) 0.074(5) -0.008(6) 0.020(6) 0.027(6)
C15 0.065(5) 0.253(15) 0.103(6) 0.068(8) 0.027(5) 0.043(7)
C16 0.075(6) 0.204(14) 0.106(9) 0.059(7) 0.011(7) 0.033(7)
C17 0.065(4) 0.177(11) 0.080(6) 0.010(7) -0.002(5) 0.000(7)
C18 0.080(5) 0.114(7) 0.051(4) 0.009(5) 0.001(4) 0.007(5)
C19 0.075(5) 0.130(8) 0.069(5) -0.006(5) 0.007(4) 0.028(5)
C21 0.072(4) 0.089(5) 0.100(5) 0.039(4) -0.030(4) -0.004(4)
C22 0.095(6) 0.090(6) 0.075(5) 0.010(5) 0.000(5) -0.008(6)
C23 0.109(7) 0.097(7) 0.078(5) 0.038(5) 0.009(5) 0.001(6)
C24 0.107(8) 0.129(10) 0.172(12) 0.065(10) 0.009(8) -0.021(7)
C25 0.083(6) 0.149(12) 0.232(19) 0.032(13) -0.018(11) -0.027(8)
C26 0.085(6) 0.137(11) 0.208(14) 0.053(11) -0.057(10) -0.031(6)
C27 0.130(8) 0.073(6) 0.170(11) 0.014(8) -0.024(11) -0.013(6)
C28 0.080(5) 0.069(5) 0.123(7) 0.038(5) -0.030(6) -0.010(4)
C29 0.084(5) 0.081(5) 0.122(6) 0.057(5) -0.002(5) 0.004(5)
O1 0.066(3) 0.113(5) 0.083(5) 0.000(3) -0.005(3) -0.012(3)
C31 0.096(5) 0.145(9) 0.131(9) 0.024(10) 0.016(8) 0.048(6)
C32 0.056(5) 0.293(25) 0.114(11) 0.031(11) -0.007(8) 0.000(7)
C33 0.135(8) 0.185(13) 0.124(8) 0.053(8) -0.072(7) -0.063(9)
C34 0.109(9) 0.180(15) 0.203(14) -0.065(14) -0.036(11) 0.001(10)

loop_
_atom_site_label
_atom_site_type_symbol
_atom_site_fract_x
_atom_site_fract_y
_atom_site_fract_z
_atom_site_U_iso_or_equiv
_atom_site_thermal_displace_type
_atom_site_occupancy
_atom_site_calc_flag
_atom_site_refinement_flags
_atom_site_disorder_group
Gd1 Gd 0.38515(2) 0.01113(2) 0.05202(2) 0.05866(9) Uani 1 d . .
Gd2 Gd 0.50782(2) 0.10025(2) -0.04982(3) 0.05935(10) Uani 1 d . .
Si1 Si 0.39173(12) -0.1404(2) 0.1472(2) 0.0878(8) Uani 1 d . .
Si2 Si 0.39509(12) 0.20852(14) -0.0226(2) 0.0816(8) Uani 1 d . .
Cl1 Cl 0.41897(10) 0.00329(10) -0.12804(14) 0.0675(6) Uani 1 d . .
N1 N 0.4008(4) -0.1169(4) 0.0366(4) 0.073(2) Uani 1 d . .
N2 N 0.4113(3) 0.1286(3) 0.0289(4) 0.064(2) Uani 1 d . .
N3 N 0.5000 0.0000 0.0446(7) 0.056(2) Uani 1 d S .
C1 C 0.3352(6) -0.2118(6) 0.1636(12) 0.148(5) Uani 1 d . .
H1B H 0.3500(6) -0.2531(6) 0.1350(12) 0.222 Uiso 1 calc R .
H1C H 0.2961(6) -0.1986(6) 0.1386(12) 0.222 Uiso 1 calc R .
H1D H 0.3303(6) -0.2205(6) 0.2257(12) 0.222 Uiso 1 calc R .
C2 C 0.4672(6) -0.1675(6) 0.1997(8) 0.126(4) Uani 1 d . .
H2A H 0.4815(6) -0.2098(6) 0.1729(8) 0.190 Uiso 1 calc R .
H2B H 0.4611(6) -0.1748(6) 0.2619(8) 0.190 Uiso 1 calc R .
H2C H 0.4974(6) -0.1316(6) 0.1911(8) 0.190 Uiso 1 calc R .
C3 C 0.3904(6) 0.2800(7) 0.0641(10) 0.130(5) Uani 1 d . .
H3B H 0.4283(6) 0.2816(7) 0.0969(10) 0.195 Uiso 1 calc R .
H3C H 0.3567(6) 0.2706(7) 0.1036(10) 0.195 Uiso 1 calc R .
H3D H 0.3837(6) 0.3240(7) 0.0354(10) 0.195 Uiso 1 calc R .
C4 C 0.3193(4) 0.2131(6) -0.0783(8) 0.108(4) Uani 1 d . .
H4A H 0.2869(4) 0.2096(6) -0.0350(8) 0.163 Uiso 1 calc R .
H4B H 0.3157(4) 0.1755(6) -0.1197(8) 0.163 Uiso 1 calc R .
H4C H 0.3158(4) 0.2566(6) -0.1090(8) 0.163 Uiso 1 calc R .
C11 C 0.3661(4) -0.0589(6) 0.2007(5) 0.085(3) Uani 1 d . .
C12 C 0.4054(7) -0.0100(6) 0.2250(10) 0.119(5) Uani 1 d . .
H12A H 0.4465(7) -0.0210(6) 0.2484(10) 0.142 Uiso 1 calc R .
C13 C 0.3811(5) 0.0590(7) 0.2258(6) 0.097(4) Uani 1 d . .
H13A H 0.4012(5) 0.1007(7) 0.2495(6) 0.116 Uiso 1 calc R .
C14 C 0.2636(5) 0.0954(6) 0.2057(7) 0.104(4) Uani 1 d . .
H14A H 0.2686(5) 0.1430(6) 0.2141(7) 0.125 Uiso 1 calc R .
C15 C 0.2081(5) 0.0687(9) 0.1906(8) 0.140(5) Uani 1 d . .
H15A H 0.1744(5) 0.0987(9) 0.1882(8) 0.168 Uiso 1 calc R .
C16 C 0.1974(6) -0.0056(6) 0.1775(10) 0.128(5) Uani 1 d . .
H16A H 0.1576(6) -0.0228(6) 0.1696(10) 0.154 Uiso 1 calc R .
C17 C 0.2479(5) -0.0500(8) 0.1772(6) 0.107(4) Uani 1 d . .
H17A H 0.2420(5) -0.0972(8) 0.1662(6) 0.129 Uiso 1 calc R .
C18 C 0.3066(5) -0.0252(6) 0.1928(6) 0.082(3) Uani 1 d . .
C19 C 0.3158(4) 0.0497(6) 0.2088(6) 0.091(3) Uani 1 d . .
C21 C 0.4562(4) 0.2156(5) -0.1092(7) 0.087(3) Uani 1 d . .
C22 C 0.4561(5) 0.1696(5) -0.1836(6) 0.087(3) Uani 1 d . .
H22A H 0.4186(5) 0.1544(5) -0.2143(6) 0.104 Uiso 1 calc R .
C23 C 0.5141(5) 0.1615(7) -0.2166(8) 0.095(3) Uani 1 d . .
H23A H 0.5242(5) 0.1368(7) -0.2714(8) 0.114 Uiso 1 calc R .
C24 C 0.6221(6) 0.2131(8) -0.1685(11) 0.136(5) Uani 1 d . .
H24 H 0.6476(6) 0.1891(8) -0.2074(11) 0.163 Uiso 1 calc R .
C25 C 0.6447(6) 0.2595(7) -0.1105(13) 0.155(7) Uani 1 d . .
H25A H 0.6869(6) 0.2687(7) -0.1124(13) 0.186 Uiso 1 calc R .
C26 C 0.6118(4) 0.2926(9) -0.0519(13) 0.144(6) Uani 1 d . .
H26A H 0.6318(4) 0.3248(9) -0.0160(13) 0.172 Uiso 1 calc R .
C27 C 0.5496(6) 0.2827(6) -0.0398(12) 0.124(5) Uani 1 d . .
H27A H 0.5278(6) 0.3057(6) 0.0044(12) 0.149 Uiso 1 calc R .
C28 C 0.5209(4) 0.2360(5) -0.0978(8) 0.091(3) Uani 1 d . .
C29 C 0.5567(4) 0.2028(5) -0.1668(8) 0.096(3) Uani 1 d . .
O1 O 0.2863(3) -0.0072(3) -0.0210(6) 0.087(2) Uani 1 d . .
C31 C 0.2458(5) 0.0494(7) -0.0400(10) 0.124(4) Uani 1 d . .
H31A H 0.2594(5) 0.0756(7) -0.0912(10) 0.149 Uiso 1 calc R .
H31B H 0.2415(5) 0.0805(7) 0.0102(10) 0.149 Uiso 1 calc R .
C32 C 0.1842(5) 0.0086(7) -0.0590(16) 0.154(9) Uani 1 d . .
H32A H 0.1557(5) 0.0133(7) -0.0098(16) 0.185 Uiso 1 calc R .
H32B H 0.1644(5) 0.0263(7) -0.1120(16) 0.185 Uiso 1 calc R .
C33 C 0.2017(6) -0.0635(8) -0.0708(9) 0.148(5) Uani 1 d . .
H33A H 0.1821(6) -0.0918(8) -0.0258(9) 0.178 Uiso 1 calc R .
H33B H 0.1877(6) -0.0796(8) -0.1282(9) 0.178 Uiso 1 calc R .
C34 C 0.2681(6) -0.0710(9) -0.0649(15) 0.164(7) Uani 1 d . .
H34A H 0.2867(6) -0.0746(9) -0.1230(15) 0.197 Uiso 1 calc R .
H34B H 0.2793(6) -0.1114(9) -0.0301(15) 0.197 Uiso 1 calc R .
O2 O 0.5000 0.5000 0.1138(42) 0.290(20) Uiso 1 d S .
C41 C 0.5322(17) 0.4542(20) 0.0683(24) 0.126(11) Uiso 0.42(2) d P 1
C42 C 0.4665(17) 0.4543(21) 0.0610(27) 0.173(12) Uiso 0.58(2) d P 2
C43 C 0.4928(9) 0.4579(16) -0.0464(29) 0.199(10) Uiso 1 d . .

loop_
_atom_type_symbol
_atom_type_description
_atom_type_scat_dispersion_real
_atom_type_scat_dispersion_imag
_atom_type_scat_source
C C 0.0033 0.0016 'International Tables Vol C Tables 4.2.6.8 and 6.1.1.4'
H H 0.0000 0.0000 'International Tables Vol C Tables 4.2.6.8 and 6.1.1.4'
N N 0.0061 0.0033 'International Tables Vol C Tables 4.2.6.8 and 6.1.1.4'
O O 0.0106 0.0060 'International Tables Vol C Tables 4.2.6.8 and 6.1.1.4'
Si Si 0.0817 0.0704 'International Tables Vol C Tables 4.2.6.8 and 6.1.1.4'
Cl Cl 0.1484 0.1585 'International Tables Vol C Tables 4.2.6.8 and 6.1.1.4'
Gd Gd -0.1653 3.9035 'International Tables Vol C Tables 4.2.6.8 and 6.1.1.4'

loop_
_geom_angle_atom_site_label_1
_geom_angle_atom_site_label_2
_geom_angle_atom_site_label_3
_geom_angle
_geom_angle_site_symmetry_1
_geom_angle_site_symmetry_3
N2 Gd1 O1 106.4(2) . .
N2 Gd1 N3 80.59(15) . .
O1 Gd1 N3 147.4(3) . .
N2 Gd1 N1 154.1(2) . .
O1 Gd1 N1 86.2(2) . .
N3 Gd1 N1 77.1(2) . .
N2 Gd1 C11 130.5(3) . .
O1 Gd1 C11 100.1(3) . .
N3 Gd1 C11 98.6(3) . .
N1 Gd1 C11 66.4(3) . .
N2 Gd1 C12 104.5(3) . .
O1 Gd1 C12 124.4(4) . .
N3 Gd1 C12 82.4(4) . .
N1 Gd1 C12 85.4(3) . .
C11 Gd1 C12 28.6(4) . .
N2 Gd1 C13 80.3(3) . .
O1 Gd1 C13 116.6(3) . .
N3 Gd1 C13 95.9(3) . .
N1 Gd1 C13 114.7(3) . .
C11 Gd1 C13 50.4(4) . .
C12 Gd1 C13 30.2(4) . .
N2 Gd1 C18 119.7(3) . .
O1 Gd1 C18 77.1(3) . .
N3 Gd1 C18 127.9(3) . .
N1 Gd1 C18 84.7(3) . .
C11 Gd1 C18 30.5(3) . .
C12 Gd1 C18 47.4(4) . .
C13 Gd1 C18 49.3(3) . .
N2 Gd1 Cl1 81.1(2) . .
O1 Gd1 Cl1 77.4(2) . .
N3 Gd1 Cl1 72.2(3) . .
N1 Gd1 Cl1 79.75(15) . .
C11 Gd1 Cl1 146.2(2) . .
C12 Gd1 Cl1 152.9(3) . .
C13 Gd1 Cl1 159.3(3) . .
C18 Gd1 Cl1 150.9(2) . .
N2 Gd1 C19 90.0(3) . .
O1 Gd1 C19 87.3(3) . .
N3 Gd1 C19 125.0(3) . .
N1 Gd1 C19 113.5(3) . .
C11 Gd1 C19 50.0(3) . .
C12 Gd1 C19 47.7(4) . .
C13 Gd1 C19 29.4(3) . .
C18 Gd1 C19 29.8(3) . .
Cl1 Gd1 C19 159.3(2) . .
N2 Gd1 Si1 156.1(2) . .
O1 Gd1 Si1 96.3(2) . .
N3 Gd1 Si1 84.23(12) . .
N1 Gd1 Si1 32.0(2) . .
C11 Gd1 Si1 34.6(2) . .
C12 Gd1 Si1 55.0(3) . .
C13 Gd1 Si1 83.1(3) . .
C18 Gd1 Si1 57.9(2) . .
Cl1 Gd1 Si1 111.57(7) . .
C19 Gd1 Si1 83.7(2) . .
N2 Gd1 Gd2 111.21(15) . 2_655
O1 Gd1 Gd2 107.0(2) . 2_655
N3 Gd1 Gd2 43.25(15) . 2_655
N1 Gd1 Gd2 42.9(2) . 2_655
C11 Gd1 Gd2 99.5(2) . 2_655
C12 Gd1 Gd2 103.2(3) . 2_655
C13 Gd1 Gd2 129.5(2) . 2_655
C18 Gd1 Gd2 125.4(2) . 2_655
Cl1 Gd1 Gd2 51.19(4) . 2_655
C19 Gd1 Gd2 148.8(2) . 2_655
Si1 Gd1 Gd2 67.59(5) . 2_655
N1 Gd2 N3 80.8(2) 2_655 .
N1 Gd2 N2 114.0(2) 2_655 .
N3 Gd2 N2 80.2(2) . .
N1 Gd2 C21 115.0(3) 2_655 .
N3 Gd2 C21 147.7(2) . .
N2 Gd2 C21 67.7(2) . .
N1 Gd2 C22 133.9(3) 2_655 .
N3 Gd2 C22 145.2(3) . .
N2 Gd2 C22 84.3(3) . .
C21 Gd2 C22 31.3(3) . .
N1 Gd2 C28 86.1(3) 2_655 .
N3 Gd2 C28 159.0(3) . .
N2 Gd2 C28 90.3(3) . .
C21 Gd2 C28 31.6(3) . .
C22 Gd2 C28 50.4(3) . .
N1 Gd2 C23 113.4(3) 2_655 .
N3 Gd2 C23 151.6(3) . .
N2 Gd2 C23 112.7(3) . .
C21 Gd2 C23 50.1(3) . .
C22 Gd2 C23 28.7(3) . .
C28 Gd2 C23 49.4(4) . .
N1 Gd2 Cl1 81.9(2) 2_655 2_655
N3 Gd2 Cl1 73.8(2) . 2_655
N2 Gd2 Cl1 147.03(14) . 2_655
C21 Gd2 Cl1 133.7(2) . 2_655
C22 Gd2 Cl1 105.7(2) . 2_655
C28 Gd2 Cl1 120.6(2) . 2_655
C23 Gd2 Cl1 83.7(3) . 2_655
N1 Gd2 C29 86.5(3) 2_655 .
N3 Gd2 C29 161.5(2) . .
N2 Gd2 C29 117.5(2) . .
C21 Gd2 C29 50.6(3) . .
C22 Gd2 C29 48.7(3) . .
C28 Gd2 C29 30.0(3) . .
C23 Gd2 C29 29.4(3) . .
Cl1 Gd2 C29 91.1(2) 2_655 .
N1 Gd2 Cl1 148.1(2) 2_655 .
N3 Gd2 Cl1 71.6(2) . .
N2 Gd2 Cl1 77.31(15) . .
C21 Gd2 Cl1 96.9(2) . .
C22 Gd2 Cl1 74.7(2) . .
C28 Gd2 Cl1 124.8(2) . .
C23 Gd2 Cl1 86.3(3) . .
Cl1 Gd2 Cl1 75.41(8) 2_655 .
C29 Gd2 Cl1 115.7(2) . .
N1 Gd2 Si2 117.9(2) 2_655 .
N3 Gd2 Si2 112.79(11) . .
N2 Gd2 Si2 32.54(15) . .
C21 Gd2 Si2 35.3(2) . .
C22 Gd2 Si2 57.3(2) . .
C28 Gd2 Si2 59.7(2) . .
C23 Gd2 Si2 83.1(2) . .
Cl1 Gd2 Si2 159.48(7) 2_655 .
C29 Gd2 Si2 85.0(2) . .
Cl1 Gd2 Si2 88.09(6) . .
N1 Gd2 Gd1 45.3(2) 2_655 2_655
N3 Gd2 Gd1 45.300(12) . 2_655
N2 Gd2 Gd1 118.78(14) . 2_655
C21 Gd2 Gd1 160.2(2) . 2_655
C22 Gd2 Gd1 156.0(2) . 2_655
C28 Gd2 Gd1 129.3(2) . 2_655
C23 Gd2 Gd1 128.5(2) . 2_655
Cl1 Gd2 Gd1 51.67(5) 2_655 2_655
C29 Gd2 Gd1 116.7(2) . 2_655
Cl1 Gd2 Gd1 102.81(4) . 2_655
Si2 Gd2 Gd1 146.57(6) . 2_655
N1 Si1 C11 103.5(4) . .
N1 Si1 C1 113.2(6) . .
C11 Si1 C1 111.8(5) . .
N1 Si1 C2 112.2(5) . .
C11 Si1 C2 108.0(5) . .
C1 Si1 C2 108.0(6) . .
N1 Si1 Gd1 49.3(2) . .
C11 Si1 Gd1 54.7(3) . .
C1 Si1 Gd1 133.9(5) . .
C2 Si1 Gd1 118.1(4) . .
N2 Si2 C4 114.9(4) . .
N2 Si2 C21 103.5(4) . .
C4 Si2 C21 107.8(5) . .
N2 Si2 C3 109.7(5) . .
C4 Si2 C3 103.4(6) . .
C21 Si2 C3 118.0(5) . .
N2 Si2 Gd2 48.9(2) . .
C4 Si2 Gd2 130.0(4) . .
C21 Si2 Gd2 54.8(3) . .
C3 Si2 Gd2 126.4(4) . .
Gd2 Cl1 Gd1 77.13(5) 2_655 .
Gd2 Cl1 Gd2 84.90(6) 2_655 .
Gd1 Cl1 Gd2 75.30(5) . .
Si1 N1 Gd2 130.7(4) . 2_655
Si1 N1 Gd1 98.7(3) . .
Gd2 N1 Gd1 91.8(2) 2_655 .
Si2 N2 Gd1 148.9(3) . .
Si2 N2 Gd2 98.5(3) . .
Gd1 N2 Gd2 93.6(2) . .
Gd2 N3 Gd2 107.1(4) 2_655 .
Gd2 N3 Gd1 91.45(14) 2_655 .
Gd2 N3 Gd1 91.59(14) . .
Gd2 N3 Gd1 91.59(14) 2_655 2_655
Gd2 N3 Gd1 91.45(14) . 2_655
Gd1 N3 Gd1 174.9(5) . 2_655
C12 C11 C18 106.1(11) . .
C12 C11 Si1 122.2(9) . .
C18 C11 Si1 127.6(7) . .
C12 C11 Gd1 77.0(7) . .
C18 C11 Gd1 80.8(5) . .
Si1 C11 Gd1 90.7(3) . .
C11 C12 C13 115.3(12) . .
C11 C12 Gd1 74.4(7) . .
C13 C12 Gd1 78.9(7) . .
C12 C13 C19 104.1(11) . .
C12 C13 Gd1 70.9(7) . .
C19 C13 Gd1 79.7(6) . .
C15 C14 C19 118.7(12) . .
C14 C15 C16 123.1(12) . .
C17 C16 C15 118.5(11) . .
C18 C17 C16 120.8(13) . .
C17 C18 C11 132.8(11) . .
C17 C18 C19 119.4(10) . .
C11 C18 C19 107.8(8) . .
C17 C18 Gd1 120.9(6) . .
C11 C18 Gd1 68.7(5) . .
C19 C18 Gd1 78.5(5) . .
C14 C19 C13 134.3(12) . .
C14 C19 C18 119.3(9) . .
C13 C19 C18 106.4(9) . .
C14 C19 Gd1 122.5(6) . .
C13 C19 Gd1 70.9(5) . .
C18 C19 Gd1 71.7(5) . .
C22 C21 C28 105.1(9) . .
C22 C21 Si2 120.4(7) . .
C28 C21 Si2 127.9(8) . .
C22 C21 Gd2 75.5(6) . .
C28 C21 Gd2 77.4(5) . .
Si2 C21 Gd2 90.0(4) . .
C23 C22 C21 111.0(10) . .
C23 C22 Gd2 80.5(7) . .
C21 C22 Gd2 73.2(5) . .
C22 C23 C29 109.8(10) . .
C22 C23 Gd2 70.8(6) . .
C29 C23 Gd2 77.8(6) . .
C25 C24 C29 116.1(14) . .
C26 C25 C24 124.8(13) . .
C25 C26 C27 124.0(16) . .
C26 C27 C28 116.1(14) . .
C27 C28 C29 119.8(10) . .
C27 C28 C21 132.1(11) . .
C29 C28 C21 107.9(9) . .
C27 C28 Gd2 119.6(8) . .
C29 C28 Gd2 79.9(5) . .
C21 C28 Gd2 71.0(5) . .
C24 C29 C23 134.9(12) . .
C24 C29 C28 118.7(11) . .
C23 C29 C28 106.2(8) . .
C24 C29 Gd2 118.3(8) . .
C23 C29 Gd2 72.8(6) . .
C28 C29 Gd2 70.1(5) . .
C31 O1 C34 112.7(10) . .
C31 O1 Gd1 121.4(7) . .
C34 O1 Gd1 124.8(7) . .
O1 C31 C32 100.2(10) . .
C33 C32 C31 106.2(9) . .
C34 C33 C32 110.3(13) . .
C33 C34 O1 102.4(13) . .
C41 O2 C41 117.0(58) . 2_665
C42 O2 C42 110.0(55) . 2_665
O2 C41 C43 102.2(33) . .
O2 C42 C43 110.1(33) . .
C43 C43 C42 95.9(19) 2_665 .
C43 C43 C41 87.3(15) 2_665 .

loop_
_geom_bond_atom_site_label_1
_geom_bond_atom_site_label_2
_geom_bond_distance
_geom_bond_site_symmetry_2
Gd1 N2 2.354(6) .
Gd1 O1 2.431(7) .
Gd1 N3 2.4953(6) .
Gd1 N1 2.496(7) .
Gd1 C11 2.654(9) .
Gd1 C12 2.684(14) .
Gd1 C13 2.787(10) .
Gd1 C18 2.811(9) .
Gd1 Cl1 2.824(2) .
Gd1 C19 2.902(9) .
Gd1 Si1 3.253(3) .
Gd1 Gd2 3.5094(5) 2_655
Gd2 N1 2.391(7) 2_655
Gd2 N3 2.405(6) .
Gd2 N2 2.464(6) .
Gd2 C21 2.639(10) .
Gd2 C22 2.668(10) .
Gd2 C28 2.724(9) .
Gd2 C23 2.787(11) .
Gd2 Cl1 2.805(2) 2_655
Gd2 C29 2.853(10) .
Gd2 Cl1 2.927(2) .
Gd2 Si2 3.232(3) .
Gd2 Gd1 3.5094(5) 2_655
Si1 N1 1.744(7) .
Si1 C11 1.849(11) .
Si1 C1 1.854(12) .
Si1 C2 1.888(12) .
Si2 N2 1.758(6) .
Si2 C4 1.845(10) .
Si2 C21 1.866(10) .
Si2 C3 1.902(14) .
Cl1 Gd2 2.805(2) 2_655
N1 Gd2 2.391(7) 2_655
N3 Gd2 2.405(6) 2_655
N3 Gd1 2.4953(6) 2_655
C11 C12 1.32(2) .
C11 C18 1.445(13) .
C12 C13 1.43(2) .
C13 C19 1.446(13) .
C14 C15 1.32(2) .
C14 C19 1.431(15) .
C15 C16 1.46(2) .
C16 C17 1.39(2) .
C17 C18 1.38(2) .
C18 C19 1.47(2) .
C21 C22 1.432(14) .
C21 C28 1.464(13) .
C22 C23 1.36(2) .
C23 C29 1.43(2) .
C24 C25 1.34(2) .
C24 C29 1.43(2) .
C25 C26 1.30(2) .
C26 C27 1.37(2) .
C27 C28 1.40(2) .
C28 C29 1.45(2) .
O1 C31 1.427(13) .
O1 C34 1.45(2) .
C31 C32 1.57(2) .
C32 C33 1.45(2) .
C33 C34 1.45(2) .
O2 C41 1.32(5) .
O2 C41 1.32(5) 2_665
O2 C42 1.39(5) .
O2 C42 1.39(5) 2_665
C41 C43 1.93(5) .
C42 C43 1.72(6) .
C43 C43 1.65(6) 2_665
